data_7009409
loop_
_publ_author_name
'Goeta, Andr\'es E.'
'Howard, Judith A. K.'
'Maffeo, Davide'
'Puschmann, Horst'
'Williams, J. A. Gareth'
'Yufit, Dimitrii S.'

_publ_section_title
;
 Copper(II) complexes of the isomeric tetraazamacrocyclic ligands 1,11-
 and 1,8-bis(2-pyridylmethyl)-1,4,8,11-tetraazacyclotetradecane and of
 the 1,4,8,11-tetraazacyclotetradecane-5,12-dione analogue at neutral
 and basic pH
;
_journal_issue 12
_journal_name_full 'Journal of the Chemical Society, Dalton Transactions'
_journal_page_first 1873
_journal_paper_doi 10.1039/b000739k
_journal_year 2000
_chemical_formula_sum 'C13 H26 Cu0.5 N3 O5'
_chemical_formula_weight 336.14
_chemical_name_systematic
; 

 ? 

;
_space_group_IT_number 14
_symmetry_cell_setting monoclinic
_symmetry_space_group_name_Hall '-P 2yn'
_symmetry_space_group_name_H-M 'P 1 21/n 1'
_atom_sites_solution_hydrogens difmap
_atom_sites_solution_primary direct
_atom_sites_solution_secondary difmap
_audit_creation_method SHELXL-97
_cell_angle_alpha 90.00
_cell_angle_beta 93.064(3)
_cell_angle_gamma 90.00
_cell_formula_units_Z 4
_cell_length_a 8.6790(5)
_cell_length_b 15.6748(9)
_cell_length_c 11.7179(7)
_cell_measurement_reflns_used 806
_cell_measurement_temperature 150(2)
_cell_measurement_theta_max 23.37
_cell_measurement_theta_min 13.66
_cell_volume 1591.84(16)
_computing_cell_refinement 'SMART-NT V5.0 (Bruker, 1998a)'
_computing_data_collection 'SMART-NT V5.0 (Bruker, 1998a)'
_computing_data_reduction 'SAINT-NT V5.0 (Bruker, 1998b)'
_computing_molecular_graphics 'SHELXTL-NT V5.1 (Bruker, 1998c)'
_computing_structure_refinement 'SHELXL-97 (Sheldrick, 1997)'
_computing_structure_solution 'SHELXS-97 (Sheldrick, 1990)'
_diffrn_ambient_temperature 150(2)
_diffrn_measured_fraction_theta_full 0.923
_diffrn_measured_fraction_theta_max 0.923
_diffrn_measurement_device_type 'Bruker SMART-CCD'
_diffrn_measurement_method \w
_diffrn_radiation_monochromator graphite
_diffrn_radiation_source 'fine-focus sealed tube'
_diffrn_radiation_type MoK\a
_diffrn_radiation_wavelength 0.71073
_diffrn_reflns_av_R_equivalents 0.0270
_diffrn_reflns_av_sigmaI/netI 0.0178
_diffrn_reflns_limit_h_max 11
_diffrn_reflns_limit_h_min -12
_diffrn_reflns_limit_k_max 21
_diffrn_reflns_limit_k_min -21
_diffrn_reflns_limit_l_max 16
_diffrn_reflns_limit_l_min -16
_diffrn_reflns_number 19962
_diffrn_reflns_theta_full 30.42
_diffrn_reflns_theta_max 30.42
_diffrn_reflns_theta_min 2.17
_diffrn_standards_decay_% 0
_exptl_absorpt_coefficient_mu 0.748
_exptl_absorpt_correction_T_max 0.899
_exptl_absorpt_correction_T_min 0.700
_exptl_absorpt_correction_type integration
_exptl_absorpt_process_details 'XPREP (Bruker, 1998)'
_exptl_crystal_colour 'intense purple'
_exptl_crystal_density_diffrn 1.403
_exptl_crystal_density_meas ?
_exptl_crystal_density_method .
_exptl_crystal_description 'rectangular prism'
_exptl_crystal_F_000 718
_exptl_crystal_size_max 0.56
_exptl_crystal_size_mid 0.22
_exptl_crystal_size_min 0.16
_refine_diff_density_max 0.574
_refine_diff_density_min -0.378
_refine_diff_density_rms 0.052
_refine_ls_extinction_method none
_refine_ls_goodness_of_fit_ref 1.053
_refine_ls_hydrogen_treatment refall
_refine_ls_matrix_type full
_refine_ls_number_parameters 312
_refine_ls_number_reflns 4454
_refine_ls_number_restraints 15
_refine_ls_restrained_S_all 1.051
_refine_ls_R_factor_all 0.0350
_refine_ls_R_factor_gt 0.0280
_refine_ls_shift/su_max 0.001
_refine_ls_shift/su_mean 0.000
_refine_ls_structure_factor_coef Fsqd
_refine_ls_weighting_details 'calc w=1/[\s^2^(Fo^2^)+(0.0418P)^2^+0.5215P] where P=(Fo^2^+2Fc^2^)/3'
_refine_ls_weighting_scheme calc
_refine_ls_wR_factor_gt 0.0739
_refine_ls_wR_factor_ref 0.0775
_reflns_number_gt 3863
_reflns_number_total 4454
_reflns_threshold_expression >2sigma(I)
_cod_data_source_file b000739k.txt
_cod_data_source_block L2
_cod_original_sg_symbol_H-M P2(1)/n
_cod_original_formula_sum 'C13 H26 Cu0.50 N3 O5'
_cod_database_code 7009409

loop_
_symmetry_equiv_pos_as_xyz
'x, y, z'
'-x+1/2, y+1/2, -z+1/2'
'-x, -y, -z'
'x-1/2, -y-1/2, z-1/2'

loop_
_atom_site_label
_atom_site_type_symbol
_atom_site_fract_x
_atom_site_fract_y
_atom_site_fract_z
_atom_site_U_iso_or_equiv
_atom_site_adp_type
_atom_site_occupancy
_atom_site_symmetry_multiplicity
_atom_site_calc_flag
_atom_site_refinement_flags
_atom_site_disorder_assembly
_atom_site_disorder_group
Cu1 Cu 0.5000 0.0000 0.5000 0.01508(6) Uani 1 2 d S . .
C1 C 0.35323(15) -0.13063(8) 0.61740(11) 0.0237(2) Uani 1 1 d . . .
H1A H 0.4066(18) -0.1719(10) 0.5753(13) 0.021(4) Uiso 1 1 d . . .
H1B H 0.311(2) -0.1540(11) 0.6829(14) 0.028(4) Uiso 1 1 d . . .
C2 C 0.22509(14) -0.09350(8) 0.53926(11) 0.0230(2) Uani 1 1 d . . .
H2A H 0.157(2) -0.1395(12) 0.5131(15) 0.035(4) Uiso 1 1 d . . .
H2B H 0.1638(19) -0.0503(11) 0.5779(14) 0.024(4) Uiso 1 1 d . . .
N1 N 0.29683(11) -0.05046(6) 0.44263(8) 0.01771(18) Uani 1 1 d . . .
H1N H 0.3202(19) -0.0892(11) 0.3946(14) 0.025(4) Uiso 1 1 d . . .
C3 C 0.18665(15) 0.00734(8) 0.37946(11) 0.0228(2) Uani 1 1 d . . .
H3A H 0.092(2) -0.0246(11) 0.3592(14) 0.025(4) Uiso 1 1 d . . .
H3B H 0.1622(19) 0.0540(10) 0.4333(14) 0.024(4) Uiso 1 1 d . . .
C4 C 0.25467(15) 0.04370(8) 0.27238(11) 0.0251(3) Uani 1 1 d . . .
H4A H 0.279(2) -0.0038(10) 0.2236(17) 0.029(5) Uiso 1 1 d . . .
H4B H 0.173(2) 0.0767(12) 0.2310(15) 0.035(5) Uiso 1 1 d . . .
C5 C 0.39094(15) 0.10394(8) 0.29463(10) 0.0217(2) Uani 1 1 d . . .
H5A H 0.4143(19) 0.1306(11) 0.2272(14) 0.025(4) Uiso 1 1 d . . .
H5B H 0.3623(19) 0.1499(11) 0.3460(14) 0.028(4) Uiso 1 1 d . . .
N2 N 0.53396(12) 0.06238(6) 0.34684(8) 0.01800(19) Uani 1 1 d . . .
C6 C 0.59942(17) 0.00630(8) 0.25817(11) 0.0246(3) Uani 1 1 d . . .
H6A H 0.513(2) -0.0198(12) 0.2135(16) 0.032(4) Uiso 1 1 d . . .
H6B H 0.659(2) 0.0411(12) 0.2074(16) 0.037(5) Uiso 1 1 d . . .
C7 C 0.69467(14) -0.06842(8) 0.30253(10) 0.0202(2) Uani 1 1 d . . .
C8 C 0.82402(15) -0.09373(9) 0.24494(11) 0.0258(3) Uani 1 1 d . . .
H8A H 0.856(2) -0.0598(12) 0.1859(16) 0.037(5) Uiso 1 1 d . . .
C9 C 0.90299(16) -0.16693(9) 0.28109(13) 0.0312(3) Uani 1 1 d . . .
H9A H 0.991(2) -0.1851(12) 0.2443(16) 0.036(5) Uiso 1 1 d . . .
C10 C 0.84861(17) -0.21311(9) 0.37139(12) 0.0314(3) Uani 1 1 d . . .
H10A H 0.893(2) -0.2656(13) 0.3987(16) 0.038(5) Uiso 1 1 d . . .
C11 C 0.71846(17) -0.18374(8) 0.42328(11) 0.0273(3) Uani 1 1 d . . .
H11A H 0.675(2) -0.2154(12) 0.4844(16) 0.038(5) Uiso 1 1 d . . .
N3 N 0.64251(12) -0.11166(7) 0.39175(9) 0.0220(2) Uani 1 1 d . . .
O1 O 1.19402(13) 0.34657(7) 0.37620(9) 0.0374(2) Uani 1 1 d . . .
O2 O 1.21975(11) 0.29954(6) 0.19881(8) 0.0284(2) Uani 1 1 d . . .
C13 C 1.15459(14) 0.29959(8) 0.29235(11) 0.0226(2) Uani 1 1 d . . .
C12 C 1.01942(16) 0.23953(9) 0.30663(12) 0.0257(3) Uani 1 1 d . . .
H12A H 1.050(2) 0.1999(13) 0.3669(18) 0.046(5) Uiso 1 1 d . . .
H12B H 0.933(2) 0.2708(13) 0.3300(18) 0.046(5) Uiso 1 1 d . . .
H12C H 0.988(2) 0.2083(12) 0.2392(17) 0.038(5) Uiso 1 1 d . . .
O3 O 1.44016(18) 0.41858(11) 0.51841(14) 0.0597(4) Uani 1 1 d D . .
H31W H 1.3662(18) 0.3950(14) 0.4716(16) 0.074(8) Uiso 1 1 d D . .
H32W H 1.5304(14) 0.399(3) 0.495(4) 0.083(19) Uiso 0.50 1 d PD . .
H33W H 1.485(5) 0.459(3) 0.477(2) 0.085(19) Uiso 0.50 1 d PD . .
O4 O 0.70009(17) 0.31576(8) 0.52196(10) 0.0451(3) Uani 1 1 d D . .
H41W H 0.711(3) 0.2834(12) 0.5854(11) 0.075(8) Uiso 1 1 d D . .
H42W H 0.781(3) 0.352(2) 0.525(3) 0.062(14) Uiso 0.50 1 d PD . .
H43W H 0.616(3) 0.348(2) 0.531(3) 0.065(15) Uiso 0.50 1 d PD . .
O5 O 0.97130(15) 0.41170(8) 0.50729(9) 0.0405(3) Uani 1 1 d D . .
H51W H 1.0451(16) 0.3859(11) 0.4686(16) 0.057(6) Uiso 1 1 d D . .
H52W H 0.990(3) 0.4681(3) 0.503(3) 0.042(12) Uiso 0.50 1 d PD . .
H53W H 0.888(2) 0.3772(17) 0.500(4) 0.069(15) Uiso 0.50 1 d PD . .

loop_
_atom_site_aniso_label
_atom_site_aniso_U_11
_atom_site_aniso_U_22
_atom_site_aniso_U_33
_atom_site_aniso_U_23
_atom_site_aniso_U_13
_atom_site_aniso_U_12
Cu1 0.01599(10) 0.01480(10) 0.01434(10) 0.00147(6) -0.00011(6) -0.00141(7)
C1 0.0274(6) 0.0184(5) 0.0255(6) 0.0038(4) 0.0032(5) -0.0043(5)
C2 0.0205(5) 0.0226(6) 0.0263(6) -0.0010(5) 0.0042(4) -0.0054(5)
N1 0.0177(4) 0.0164(4) 0.0191(4) -0.0014(4) 0.0008(3) 0.0000(3)
C3 0.0187(5) 0.0228(6) 0.0265(6) -0.0021(5) -0.0040(4) 0.0019(4)
C4 0.0271(6) 0.0262(6) 0.0213(6) -0.0014(5) -0.0064(5) 0.0046(5)
C5 0.0277(6) 0.0185(5) 0.0189(5) 0.0030(4) -0.0002(4) 0.0060(4)
N2 0.0219(5) 0.0149(4) 0.0173(4) 0.0004(3) 0.0019(3) 0.0021(4)
C6 0.0322(7) 0.0256(6) 0.0163(5) -0.0004(4) 0.0035(5) 0.0082(5)
C7 0.0216(5) 0.0199(5) 0.0189(5) -0.0048(4) -0.0003(4) 0.0016(4)
C8 0.0232(6) 0.0275(6) 0.0270(6) -0.0078(5) 0.0041(5) -0.0012(5)
C9 0.0221(6) 0.0329(7) 0.0384(7) -0.0159(6) -0.0009(5) 0.0065(5)
C10 0.0366(7) 0.0251(6) 0.0314(7) -0.0095(5) -0.0098(5) 0.0117(5)
C11 0.0386(7) 0.0206(6) 0.0222(6) -0.0030(5) -0.0033(5) 0.0057(5)
N3 0.0253(5) 0.0204(5) 0.0201(5) -0.0031(4) 0.0005(4) 0.0035(4)
O1 0.0400(6) 0.0360(6) 0.0364(6) -0.0076(4) 0.0030(4) -0.0121(5)
O2 0.0288(5) 0.0250(5) 0.0320(5) 0.0039(4) 0.0083(4) -0.0002(4)
C13 0.0219(5) 0.0176(5) 0.0284(6) 0.0044(4) 0.0004(4) 0.0018(4)
C12 0.0243(6) 0.0224(6) 0.0304(6) 0.0047(5) 0.0017(5) -0.0024(5)
O3 0.0445(8) 0.0622(9) 0.0709(10) -0.0063(8) -0.0115(7) -0.0099(7)
O4 0.0686(9) 0.0328(6) 0.0335(6) 0.0013(5) -0.0010(5) -0.0056(6)
O5 0.0539(7) 0.0377(6) 0.0305(5) -0.0031(4) 0.0071(5) 0.0006(5)

loop_
_atom_type_symbol
_atom_type_description
_atom_type_scat_dispersion_real
_atom_type_scat_dispersion_imag
_atom_type_scat_source
C C 0.0033 0.0016 'International Tables Vol C Tables 4.2.6.8 and 6.1.1.4'
H H 0.0000 0.0000 'International Tables Vol C Tables 4.2.6.8 and 6.1.1.4'
N N 0.0061 0.0033 'International Tables Vol C Tables 4.2.6.8 and 6.1.1.4'
O O 0.0106 0.0060 'International Tables Vol C Tables 4.2.6.8 and 6.1.1.4'
Cu Cu 0.3201 1.2651 'International Tables Vol C Tables 4.2.6.8 and 6.1.1.4'

loop_
_geom_angle_atom_site_label_1
_geom_angle_atom_site_label_2
_geom_angle_atom_site_label_3
_geom_angle
_geom_angle_site_symmetry_1
_geom_angle_site_symmetry_3
_geom_angle_publ_flag
N1 Cu1 N1 180.00(6) 3_656 . ?
N1 Cu1 N2 86.65(4) 3_656 . ?
N1 Cu1 N2 93.35(4) . . ?
N1 Cu1 N2 93.35(4) 3_656 3_656 ?
N1 Cu1 N2 86.65(4) . 3_656 ?
N2 Cu1 N2 180.00(5) . 3_656 ?
N1 Cu1 N3 89.79(4) 3_656 . ?
N1 Cu1 N3 90.21(4) . . ?
N2 Cu1 N3 78.25(4) . . ?
N2 Cu1 N3 101.75(4) 3_656 . ?
N2 C1 C2 110.02(10) 3_656 . ?
N2 C1 H1A 107.6(10) 3_656 . ?
C2 C1 H1A 108.0(9) . . ?
N2 C1 H1B 109.1(10) 3_656 . ?
C2 C1 H1B 109.7(10) . . ?
H1A C1 H1B 112.4(14) . . ?
N1 C2 C1 108.11(10) . . ?
N1 C2 H2A 111.7(11) . . ?
C1 C2 H2A 108.7(11) . . ?
N1 C2 H2B 107.2(9) . . ?
C1 C2 H2B 112.5(9) . . ?
H2A C2 H2B 108.6(14) . . ?
C2 N1 C3 111.86(10) . . ?
C2 N1 Cu1 108.63(7) . . ?
C3 N1 Cu1 117.08(8) . . ?
C2 N1 H1N 107.5(11) . . ?
C3 N1 H1N 105.9(11) . . ?
Cu1 N1 H1N 105.2(11) . . ?
N1 C3 C4 111.75(10) . . ?
N1 C3 H3A 108.5(10) . . ?
C4 C3 H3A 110.3(10) . . ?
N1 C3 H3B 106.6(9) . . ?
C4 C3 H3B 110.6(9) . . ?
H3A C3 H3B 109.0(14) . . ?
C5 C4 C3 114.92(10) . . ?
C5 C4 H4A 112.7(11) . . ?
C3 C4 H4A 107.7(11) . . ?
C5 C4 H4B 107.0(11) . . ?
C3 C4 H4B 107.4(11) . . ?
H4A C4 H4B 106.7(15) . . ?
N2 C5 C4 114.67(10) . . ?
N2 C5 H5A 109.2(10) . . ?
C4 C5 H5A 109.7(10) . . ?
N2 C5 H5B 107.5(10) . . ?
C4 C5 H5B 109.9(10) . . ?
H5A C5 H5B 105.4(14) . . ?
C1 N2 C6 110.35(10) 3_656 . ?
C1 N2 C5 108.56(9) 3_656 . ?
C6 N2 C5 107.94(9) . . ?
C1 N2 Cu1 102.45(7) 3_656 . ?
C6 N2 Cu1 113.57(7) . . ?
C5 N2 Cu1 113.78(7) . . ?
N2 C6 C7 115.97(10) . . ?
N2 C6 H6A 108.1(11) . . ?
C7 C6 H6A 104.4(11) . . ?
N2 C6 H6B 109.2(11) . . ?
C7 C6 H6B 110.3(11) . . ?
H6A C6 H6B 108.6(16) . . ?
N3 C7 C8 123.01(12) . . ?
N3 C7 C6 117.25(11) . . ?
C8 C7 C6 119.54(11) . . ?
C9 C8 C7 118.84(13) . . ?
C9 C8 H8A 122.7(12) . . ?
C7 C8 H8A 118.4(12) . . ?
C10 C9 C8 118.76(13) . . ?
C10 C9 H9A 120.7(12) . . ?
C8 C9 H9A 120.6(12) . . ?
C9 C10 C11 118.63(13) . . ?
C9 C10 H10A 123.9(11) . . ?
C11 C10 H10A 117.4(11) . . ?
N3 C11 C10 123.64(13) . . ?
N3 C11 H11A 115.3(11) . . ?
C10 C11 H11A 121.1(11) . . ?
C7 N3 C11 117.07(11) . . ?
C7 N3 Cu1 103.63(7) . . ?
C11 N3 Cu1 133.49(8) . . ?
O2 C13 O1 124.24(12) . . ?
O2 C13 C12 118.70(12) . . ?
O1 C13 C12 117.06(12) . . ?
C13 C12 H12A 107.3(12) . . ?
C13 C12 H12B 109.8(12) . . ?
H12A C12 H12B 108.1(17) . . ?
C13 C12 H12C 114.2(11) . . ?
H12A C12 H12C 109.2(16) . . ?
H12B C12 H12C 108.1(17) . . ?
H31W O3 H32W 105.8(3) . . ?
H31W O3 H33W 105.8(3) . . ?
H32W O3 H33W 71(4) . . ?
H41W O4 H42W 105.8(3) . . ?
H41W O4 H43W 105.7(3) . . ?
H42W O4 H43W 105(4) . . ?
H51W O5 H52W 105.9(3) . . ?
H51W O5 H53W 105.9(3) . . ?
H52W O5 H53W 137(3) . . ?

loop_
_geom_bond_atom_site_label_1
_geom_bond_atom_site_label_2
_geom_bond_distance
_geom_bond_site_symmetry_2
_geom_bond_publ_flag
Cu1 N1 2.0149(10) 3_656 ?
Cu1 N1 2.0149(10) . ?
Cu1 N2 2.0786(10) . ?
Cu1 N2 2.0786(10) 3_656 ?
Cu1 N3 2.5239(10) . ?
C1 N2 1.4949(16) 3_656 ?
C1 C2 1.5183(18) . ?
C1 H1A 0.949(16) . ?
C1 H1B 0.941(17) . ?
C2 N1 1.4833(15) . ?
C2 H2A 0.973(19) . ?
C2 H2B 0.986(17) . ?
N1 C3 1.4858(15) . ?
N1 H1N 0.860(17) . ?
C3 C4 1.5254(19) . ?
C3 H3A 0.980(17) . ?
C3 H3B 0.996(17) . ?
C4 C5 1.5249(18) . ?
C4 H4A 0.969(18) . ?
C4 H4B 0.986(18) . ?
C5 N2 1.5026(15) . ?
C5 H5A 0.926(17) . ?
C5 H5B 0.980(17) . ?
N2 C1 1.4949(16) 3_656 ?
N2 C6 1.4960(15) . ?
C6 C7 1.5099(17) . ?
C6 H6A 0.977(19) . ?
C6 H6B 0.974(19) . ?
C7 N3 1.3446(16) . ?
C7 C8 1.3979(17) . ?
C8 C9 1.391(2) . ?
C8 H8A 0.926(19) . ?
C9 C10 1.385(2) . ?
C9 H9A 0.940(19) . ?
C10 C11 1.390(2) . ?
C10 H10A 0.96(2) . ?
C11 N3 1.3496(16) . ?
C11 H11A 0.966(19) . ?
O1 C13 1.2604(16) . ?
O2 C13 1.2600(16) . ?
C13 C12 1.5204(18) . ?
C12 H12A 0.97(2) . ?
C12 H12B 0.95(2) . ?
C12 H12C 0.96(2) . ?
O3 H31W 0.9008(10) . ?
O3 H32W 0.9009(10) . ?
O3 H33W 0.9009(11) . ?
O4 H41W 0.9009(10) . ?
O4 H42W 0.9008(11) . ?
O4 H43W 0.9010(10) . ?
O5 H51W 0.9006(10) . ?
O5 H52W 0.9007(11) . ?
O5 H53W 0.9008(11) . ?

loop_
_geom_hbond_atom_site_label_D
_geom_hbond_atom_site_label_H
_geom_hbond_atom_site_label_A
_geom_hbond_distance_DH
_geom_hbond_distance_HA
_geom_hbond_distance_DA
_geom_hbond_angle_DHA
_geom_hbond_site_symmetry_A
O3 H31W O1 0.9008(10) 1.970(2) 2.8695(17) 176(2) .
O5 H51W O1 0.9006(10) 1.836(4) 2.7306(17) 172(2) .
O4 H41W O2 0.9009(10) 1.857(4) 2.7481(16) 169(2) 4_566
N1 H1N O2 0.860(17) 2.078(17) 2.8758(14) 154.0(15) 2_645
O5 H53W O4 0.9008(11) 1.924(7) 2.8063(19) 166(3) .
O4 H42W O5 0.9008(11) 1.922(11) 2.8063(19) 167(4) .
O4 H43W O3 0.9010(10) 1.882(6) 2.771(2) 169(3) 1_455
O3 H32W O4 0.9009(10) 1.98(4) 2.771(2) 146(6) 1_655
O3 H33W O3 0.9009(11) 2.03(3) 2.798(3) 143(4) 3_866
O5 H52W O5 0.9007(11) 1.919(3) 2.819(3) 179(3) 3_766

loop_
_geom_torsion_atom_site_label_1
_geom_torsion_atom_site_label_2
_geom_torsion_atom_site_label_3
_geom_torsion_atom_site_label_4
_geom_torsion
_geom_torsion_site_symmetry_1
_geom_torsion_site_symmetry_2
_geom_torsion_site_symmetry_3
_geom_torsion_site_symmetry_4
_geom_torsion_publ_flag
N2 C1 C2 N1 54.92(13) 3_656 . . . ?
C1 C2 N1 C3 -164.41(10) . . . . ?
C1 C2 N1 Cu1 -33.65(11) . . . . ?
N1 Cu1 N1 C2 71(90) 3_656 . . . ?
N2 Cu1 N1 C2 -173.04(8) . . . . ?
N2 Cu1 N1 C2 6.96(8) 3_656 . . . ?
N3 Cu1 N1 C2 108.71(8) . . . . ?
N1 Cu1 N1 C3 -161(90) 3_656 . . . ?
N2 Cu1 N1 C3 -45.18(9) . . . . ?
N2 Cu1 N1 C3 134.82(9) 3_656 . . . ?
N3 Cu1 N1 C3 -123.43(9) . . . . ?
C2 N1 C3 C4 -173.53(10) . . . . ?
Cu1 N1 C3 C4 60.18(12) . . . . ?
N1 C3 C4 C5 -66.46(14) . . . . ?
C3 C4 C5 N2 66.76(14) . . . . ?
C4 C5 N2 C1 -170.06(10) . . . 3_656 ?
C4 C5 N2 C6 70.31(13) . . . . ?
C4 C5 N2 Cu1 -56.71(12) . . . . ?
N1 Cu1 N2 C1 -20.98(7) 3_656 . . 3_656 ?
N1 Cu1 N2 C1 159.02(7) . . . 3_656 ?
N2 Cu1 N2 C1 -135(100) 3_656 . . 3_656 ?
N3 Cu1 N2 C1 -111.46(8) . . . 3_656 ?
N1 Cu1 N2 C6 98.02(9) 3_656 . . . ?
N1 Cu1 N2 C6 -81.98(9) . . . . ?
N2 Cu1 N2 C6 -16(100) 3_656 . . . ?
N3 Cu1 N2 C6 7.54(8) . . . . ?
N1 Cu1 N2 C5 -137.95(8) 3_656 . . . ?
N1 Cu1 N2 C5 42.05(8) . . . . ?
N2 Cu1 N2 C5 108(100) 3_656 . . . ?
N3 Cu1 N2 C5 131.57(8) . . . . ?
C1 N2 C6 C7 87.82(13) 3_656 . . . ?
C5 N2 C6 C7 -153.69(11) . . . . ?
Cu1 N2 C6 C7 -26.55(14) . . . . ?
N2 C6 C7 N3 41.30(16) . . . . ?
N2 C6 C7 C8 -143.75(12) . . . . ?
N3 C7 C8 C9 -0.01(19) . . . . ?
C6 C7 C8 C9 -174.66(12) . . . . ?
C7 C8 C9 C10 1.35(19) . . . . ?
C8 C9 C10 C11 -0.9(2) . . . . ?
C9 C10 C11 N3 -1.0(2) . . . . ?
C8 C7 N3 C11 -1.77(18) . . . . ?
C6 C7 N3 C11 173.00(11) . . . . ?
C8 C7 N3 Cu1 155.04(10) . . . . ?
C6 C7 N3 Cu1 -30.19(12) . . . . ?
C10 C11 N3 C7 2.28(19) . . . . ?
C10 C11 N3 Cu1 -145.88(11) . . . . ?
N1 Cu1 N3 C7 -74.32(8) 3_656 . . . ?
N1 Cu1 N3 C7 105.68(8) . . . . ?
N2 Cu1 N3 C7 12.29(7) . . . . ?
N2 Cu1 N3 C7 -167.71(7) 3_656 . . . ?
N1 Cu1 N3 C11 76.77(13) 3_656 . . . ?
N1 Cu1 N3 C11 -103.23(13) . . . . ?
N2 Cu1 N3 C11 163.39(13) . . . . ?
N2 Cu1 N3 C11 -16.61(13) 3_656 . . . ?
